data_1516593
loop_
_publ_author_name
'Li, Chi-Huan'
'Chuang, Hui-Ju'
'Li, Chen-Yu'
'Ko, Bao-Tsan'
'Lin, Chia-Her'

_publ_section_title
;
 Bimetallic nickel and cobalt complexes as high-performance catalysts for
 copolymerization of carbon dioxide with cyclohexene oxide
;
_journal_issue 17
_journal_name_full 'Polymer Chemistry'
_journal_page_first 4875
_journal_paper_doi 10.1039/C4PY00528G
_journal_volume 5
_journal_year 2014
_chemical_formula_moiety 'C49 H60 N8 Ni2 O6, C H2 Cl2'
_chemical_formula_sum 'C50 H62 Cl2 N8 Ni2 O6'
_chemical_formula_weight 1059.40
_chemical_name_systematic
; 
 ? 
;
_space_group_IT_number 2
_symmetry_cell_setting triclinic
_symmetry_space_group_name_Hall '-P 1'
_symmetry_space_group_name_H-M 'P -1'
_atom_sites_solution_hydrogens geom
_atom_sites_solution_primary direct
_atom_sites_solution_secondary difmap
_audit_creation_method SHELXL-97
_cell_angle_alpha 107.972(2)
_cell_angle_beta 96.642(2)
_cell_angle_gamma 95.331(2)
_cell_formula_units_Z 2
_cell_length_a 12.0189(3)
_cell_length_b 14.7702(4)
_cell_length_c 14.7768(4)
_cell_measurement_reflns_used 9955
_cell_measurement_temperature 100(2)
_cell_measurement_theta_max 28.29
_cell_measurement_theta_min 2.38
_cell_volume 2455.40(12)
_computing_cell_refinement 'SAINT V7.68A (Bruker AXS, 2009)'
_computing_data_collection 'APEX2 (Bruker, 2009)'
_computing_data_reduction 'SAINT V7.68A (Bruker AXS, 2009)'
_computing_molecular_graphics 'SHELXTL (Sheldrick, 2008)'
_computing_publication_material 'SHELXTL (Sheldrick, 2008)'
_computing_structure_refinement 'SHELXL-97 (Sheldrick, 2008)'
_computing_structure_solution 'SHELXS-97 (Sheldrick, 2008)'
_diffrn_ambient_temperature 100(2)
_diffrn_detector_area_resol_mean 8.3333
_diffrn_measured_fraction_theta_full 0.998
_diffrn_measured_fraction_theta_max 0.998
_diffrn_measurement_device_type 'Bruker APEX-II CCD'
_diffrn_measurement_method '\f and \w scans'
_diffrn_radiation_monochromator graphite
_diffrn_radiation_source 'fine-focus sealed tube'
_diffrn_radiation_type MoK\a
_diffrn_radiation_wavelength 0.71073
_diffrn_reflns_av_R_equivalents 0.0713
_diffrn_reflns_av_sigmaI/netI 0.0808
_diffrn_reflns_limit_h_max 16
_diffrn_reflns_limit_h_min -15
_diffrn_reflns_limit_k_max 19
_diffrn_reflns_limit_k_min -19
_diffrn_reflns_limit_l_max 19
_diffrn_reflns_limit_l_min -19
_diffrn_reflns_number 45158
_diffrn_reflns_theta_full 28.30
_diffrn_reflns_theta_max 28.30
_diffrn_reflns_theta_min 1.70
_exptl_absorpt_coefficient_mu 0.934
_exptl_absorpt_correction_T_max 0.8883
_exptl_absorpt_correction_T_min 0.7933
_exptl_absorpt_correction_type multi-scan
_exptl_absorpt_process_details 'SADABS V2008/1 (Bruker AXS, 2008)'
_exptl_crystal_colour green
_exptl_crystal_density_diffrn 1.433
_exptl_crystal_density_method 'not measured'
_exptl_crystal_description block
_exptl_crystal_F_000 1112
_exptl_crystal_size_max 0.26
_exptl_crystal_size_mid 0.16
_exptl_crystal_size_min 0.13
_refine_diff_density_max 0.742
_refine_diff_density_min -0.662
_refine_diff_density_rms 0.093
_refine_ls_extinction_method none
_refine_ls_goodness_of_fit_ref 1.011
_refine_ls_hydrogen_treatment constr
_refine_ls_matrix_type full
_refine_ls_number_parameters 622
_refine_ls_number_reflns 12170
_refine_ls_number_restraints 0
_refine_ls_restrained_S_all 1.011
_refine_ls_R_factor_all 0.0846
_refine_ls_R_factor_gt 0.0469
_refine_ls_shift/su_max 0.001
_refine_ls_shift/su_mean 0.000
_refine_ls_structure_factor_coef Fsqd
_refine_ls_weighting_details 'calc w=1/[\s^2^(Fo^2^)+(0.0423P)^2^+1.3383P] where P=(Fo^2^+2Fc^2^)/3'
_refine_ls_weighting_scheme calc
_refine_ls_wR_factor_gt 0.0979
_refine_ls_wR_factor_ref 0.1123
_reflns_number_gt 8177
_reflns_number_total 12170
_reflns_threshold_expression >2sigma(I)
_cod_data_source_file c4py00528g3.cif
_cod_data_source_block bobo22_0m
_cod_depositor_comments
;
The following automatic conversions were performed:

'_symmetry_cell_setting' value 'Triclinic' changed to 'triclinic'
according to
/usr/data/users/saulius/crontab/automatic-downloads/rss-feeds/RSC/lib/dictionaries/cif_core.dic
dictionary named 'cif_core.dic' version 2.4.2 from 2011-04-26.

Automatic conversion script
Id: cif_fix_values 2281 2013-09-26 08:29:07Z andrius 

 Adding full bibliography for 1516591--1516594.cif.
;
_cod_original_cell_volume 2455.39(11)
_cod_database_code 1516593

loop_
_symmetry_equiv_pos_as_xyz
'x, y, z'
'-x, -y, -z'

loop_
_atom_site_label
_atom_site_type_symbol
_atom_site_fract_x
_atom_site_fract_y
_atom_site_fract_z
_atom_site_U_iso_or_equiv
_atom_site_adp_type
_atom_site_occupancy
_atom_site_symmetry_multiplicity
_atom_site_calc_flag
_atom_site_refinement_flags
_atom_site_disorder_assembly
_atom_site_disorder_group
Ni1 Ni 0.76147(3) 0.06230(2) 0.49757(3) 0.00981(9) Uani 1 1 d . . .
Ni2 Ni 0.76670(3) 0.22635(2) 0.43625(3) 0.01000(9) Uani 1 1 d . . .
O1 O 0.88586(14) 0.16412(13) 0.49482(13) 0.0106(4) Uani 1 1 d . . .
O2 O 0.64134(14) 0.12583(13) 0.44041(13) 0.0107(4) Uani 1 1 d . . .
O3 O 0.78763(15) 0.00076(13) 0.35239(13) 0.0122(4) Uani 1 1 d . . .
O4 O 0.78930(15) 0.13435(13) 0.30723(14) 0.0131(4) Uani 1 1 d . . .
O5 O 0.73637(15) 0.17193(13) 0.62640(14) 0.0129(4) Uani 1 1 d . . .
O6 O 0.74568(15) 0.30055(13) 0.57315(14) 0.0130(4) Uani 1 1 d . . .
N1 N 0.90730(18) 0.32046(16) 0.43826(16) 0.0112(5) Uani 1 1 d . . .
N2 N 1.00363(18) 0.34180(16) 0.50155(17) 0.0113(5) Uani 1 1 d . . .
N3 N 1.08650(18) 0.39722(16) 0.48339(17) 0.0136(5) Uani 1 1 d . . .
N4 N 0.63432(18) 0.28060(16) 0.37480(16) 0.0111(5) Uani 1 1 d . . .
N5 N 0.53672(18) 0.22544(16) 0.32658(16) 0.0107(5) Uani 1 1 d . . .
N6 N 0.45329(18) 0.27220(16) 0.30545(17) 0.0144(5) Uani 1 1 d . . .
N7 N 0.88026(18) 0.01263(16) 0.57404(16) 0.0108(5) Uani 1 1 d . . .
N8 N 0.63903(18) -0.04969(16) 0.47821(16) 0.0103(5) Uani 1 1 d . . .
C1 C 0.9667(2) 0.20955(19) 0.5662(2) 0.0106(6) Uani 1 1 d . . .
C2 C 1.0252(2) 0.30062(19) 0.5767(2) 0.0112(6) Uani 1 1 d . . .
C3 C 1.1159(2) 0.34605(19) 0.6497(2) 0.0120(6) Uani 1 1 d . . .
H3B H 1.1518 0.4077 0.6541 0.014 Uiso 1 1 calc R . .
C4 C 1.1547(2) 0.30251(19) 0.7162(2) 0.0119(6) Uani 1 1 d . . .
C5 C 1.0999(2) 0.2116(2) 0.7051(2) 0.0122(6) Uani 1 1 d . . .
H5A H 1.1267 0.1791 0.7478 0.015 Uiso 1 1 calc R . .
C6 C 1.0078(2) 0.1664(2) 0.6343(2) 0.0126(6) Uani 1 1 d . . .
C7 C 0.9664(2) 0.0683(2) 0.6280(2) 0.0132(6) Uani 1 1 d . . .
H7A H 1.0094 0.0424 0.6697 0.016 Uiso 1 1 calc R . .
C8 C 0.6572(2) -0.11941(19) 0.5294(2) 0.0124(6) Uani 1 1 d . . .
H8A H 0.5969 -0.1751 0.5033 0.015 Uiso 1 1 calc R . .
H8B H 0.6530 -0.0891 0.5986 0.015 Uiso 1 1 calc R . .
C9 C 0.7721(2) -0.15358(19) 0.5183(2) 0.0132(6) Uani 1 1 d . . .
H9A H 0.7710 -0.2164 0.5293 0.016 Uiso 1 1 calc R . .
H9B H 0.7862 -0.1630 0.4515 0.016 Uiso 1 1 calc R . .
C10 C 0.8677(2) -0.08352(19) 0.5874(2) 0.0118(6) Uani 1 1 d . . .
H10A H 0.8543 -0.0755 0.6541 0.014 Uiso 1 1 calc R . .
H10B H 0.9393 -0.1110 0.5789 0.014 Uiso 1 1 calc R . .
C11 C 0.5543(2) -0.07314(19) 0.4106(2) 0.0123(6) Uani 1 1 d . . .
H11A H 0.5082 -0.1322 0.4009 0.015 Uiso 1 1 calc R . .
C12 C 0.5215(2) -0.01896(19) 0.3474(2) 0.0104(6) Uani 1 1 d . . .
C13 C 0.4358(2) -0.0655(2) 0.2695(2) 0.0115(6) Uani 1 1 d . . .
H13A H 0.4057 -0.1299 0.2609 0.014 Uiso 1 1 calc R . .
C14 C 0.3925(2) -0.02244(19) 0.2043(2) 0.0126(6) Uani 1 1 d . . .
C15 C 0.4332(2) 0.07410(19) 0.2235(2) 0.0118(6) Uani 1 1 d . . .
H15A H 0.4046 0.1072 0.1819 0.014 Uiso 1 1 calc R . .
C16 C 0.5154(2) 0.12311(19) 0.3030(2) 0.0113(6) Uani 1 1 d . . .
C17 C 0.5649(2) 0.07840(19) 0.3650(2) 0.0107(6) Uani 1 1 d . . .
C18 C 0.9313(2) 0.36436(19) 0.3732(2) 0.0123(6) Uani 1 1 d . . .
C19 C 0.8668(2) 0.3605(2) 0.2859(2) 0.0154(6) Uani 1 1 d . . .
H19A H 0.7922 0.3270 0.2654 0.019 Uiso 1 1 calc R . .
C20 C 0.9185(2) 0.4083(2) 0.2319(2) 0.0175(6) Uani 1 1 d . . .
H20A H 0.8791 0.4057 0.1714 0.021 Uiso 1 1 calc R . .
C21 C 1.0286(2) 0.4612(2) 0.2638(2) 0.0183(6) Uani 1 1 d . . .
H21A H 1.0590 0.4950 0.2250 0.022 Uiso 1 1 calc R . .
C22 C 1.0923(2) 0.4652(2) 0.3482(2) 0.0163(6) Uani 1 1 d . . .
H22A H 1.1658 0.5009 0.3692 0.020 Uiso 1 1 calc R . .
C23 C 1.0420(2) 0.41278(19) 0.4025(2) 0.0123(6) Uani 1 1 d . . .
C24 C 1.2635(2) 0.3423(2) 0.7905(2) 0.0140(6) Uani 1 1 d . . .
C25 C 1.3561(2) 0.2837(2) 0.7480(2) 0.0206(7) Uani 1 1 d . . .
H25A H 1.4274 0.3062 0.7926 0.031 Uiso 1 1 calc R . .
H25B H 1.3664 0.2924 0.6862 0.031 Uiso 1 1 calc R . .
H25C H 1.3334 0.2155 0.7381 0.031 Uiso 1 1 calc R . .
C26 C 1.3030(2) 0.4473(2) 0.8039(2) 0.0188(7) Uani 1 1 d . . .
H26A H 1.2462 0.4868 0.8312 0.028 Uiso 1 1 calc R . .
H26B H 1.3132 0.4544 0.7415 0.028 Uiso 1 1 calc R . .
H26C H 1.3750 0.4683 0.8477 0.028 Uiso 1 1 calc R . .
C27 C 1.2544(2) 0.3255(2) 0.8879(2) 0.0170(6) Uani 1 1 d . . .
H27A H 1.3319 0.3417 0.9245 0.020 Uiso 1 1 calc R . .
H27B H 1.2336 0.2555 0.8728 0.020 Uiso 1 1 calc R . .
C28 C 1.1765(3) 0.3743(2) 0.9589(2) 0.0240(7) Uani 1 1 d . . .
C29 C 1.2197(3) 0.4805(3) 1.0129(3) 0.0447(10) Uani 1 1 d . . .
H29A H 1.2976 0.4868 1.0445 0.067 Uiso 1 1 calc R . .
H29B H 1.1716 0.5060 1.0615 0.067 Uiso 1 1 calc R . .
H29C H 1.2174 0.5166 0.9673 0.067 Uiso 1 1 calc R . .
C30 C 1.0549(3) 0.3675(3) 0.9112(3) 0.0444(10) Uani 1 1 d . . .
H30A H 1.0253 0.3001 0.8760 0.067 Uiso 1 1 calc R . .
H30B H 1.0533 0.4045 0.8664 0.067 Uiso 1 1 calc R . .
H30C H 1.0081 0.3935 0.9607 0.067 Uiso 1 1 calc R . .
C31 C 1.1770(4) 0.3228(3) 1.0336(3) 0.0544(12) Uani 1 1 d . . .
H31A H 1.1493 0.2544 1.0016 0.082 Uiso 1 1 calc R . .
H31B H 1.1278 0.3508 1.0803 0.082 Uiso 1 1 calc R . .
H31C H 1.2543 0.3300 1.0670 0.082 Uiso 1 1 calc R . .
C32 C 0.2982(2) -0.0767(2) 0.1206(2) 0.0141(6) Uani 1 1 d . . .
C33 C 0.1893(2) -0.0885(2) 0.1650(2) 0.0196(7) Uani 1 1 d . . .
H33A H 0.1715 -0.0250 0.2005 0.029 Uiso 1 1 calc R . .
H33B H 0.2011 -0.1258 0.2090 0.029 Uiso 1 1 calc R . .
H33C H 0.1264 -0.1222 0.1135 0.029 Uiso 1 1 calc R . .
C34 C 0.2753(2) -0.0189(2) 0.0522(2) 0.0186(6) Uani 1 1 d . . .
H34A H 0.3428 -0.0103 0.0227 0.028 Uiso 1 1 calc R . .
H34B H 0.2566 0.0441 0.0882 0.028 Uiso 1 1 calc R . .
H34C H 0.2118 -0.0535 0.0017 0.028 Uiso 1 1 calc R . .
C35 C 0.3206(2) -0.1794(2) 0.0660(2) 0.0162(6) Uani 1 1 d . . .
H35A H 0.2483 -0.2133 0.0250 0.019 Uiso 1 1 calc R . .
H35B H 0.3353 -0.2115 0.1151 0.019 Uiso 1 1 calc R . .
C36 C 0.4138(2) -0.2009(2) 0.0012(2) 0.0179(6) Uani 1 1 d . . .
C37 C 0.3841(3) -0.1802(3) -0.0940(2) 0.0288(8) Uani 1 1 d . . .
H37A H 0.4453 -0.1946 -0.1325 0.043 Uiso 1 1 calc R . .
H37B H 0.3744 -0.1124 -0.0802 0.043 Uiso 1 1 calc R . .
H37C H 0.3137 -0.2206 -0.1299 0.043 Uiso 1 1 calc R . .
C38 C 0.5295(2) -0.1466(2) 0.0526(2) 0.0234(7) Uani 1 1 d . . .
H38A H 0.5855 -0.1622 0.0089 0.035 Uiso 1 1 calc R . .
H38B H 0.5514 -0.1652 0.1096 0.035 Uiso 1 1 calc R . .
H38C H 0.5258 -0.0773 0.0723 0.035 Uiso 1 1 calc R . .
C39 C 0.4196(3) -0.3089(2) -0.0241(3) 0.0292(8) Uani 1 1 d . . .
H39A H 0.4777 -0.3265 -0.0653 0.044 Uiso 1 1 calc R . .
H39B H 0.3461 -0.3447 -0.0584 0.044 Uiso 1 1 calc R . .
H39C H 0.4385 -0.3247 0.0350 0.044 Uiso 1 1 calc R . .
C40 C 0.6113(2) 0.3713(2) 0.3859(2) 0.0120(6) Uani 1 1 d . . .
C41 C 0.6782(2) 0.4608(2) 0.4325(2) 0.0148(6) Uani 1 1 d . . .
H41A H 0.7543 0.4652 0.4613 0.018 Uiso 1 1 calc R . .
C42 C 0.6290(2) 0.5407(2) 0.4346(2) 0.0179(6) Uani 1 1 d . . .
H42A H 0.6720 0.6021 0.4661 0.021 Uiso 1 1 calc R . .
C43 C 0.5147(2) 0.5352(2) 0.3909(2) 0.0203(7) Uani 1 1 d . . .
H43A H 0.4835 0.5929 0.3950 0.024 Uiso 1 1 calc R . .
C44 C 0.4498(2) 0.4490(2) 0.3436(2) 0.0179(6) Uani 1 1 d . . .
H44A H 0.3747 0.4453 0.3131 0.021 Uiso 1 1 calc R . .
C45 C 0.4993(2) 0.3653(2) 0.3418(2) 0.0138(6) Uani 1 1 d . . .
C46 C 0.7922(2) 0.0451(2) 0.2921(2) 0.0120(6) Uani 1 1 d . . .
C47 C 0.8022(2) -0.0132(2) 0.1900(2) 0.0188(6) Uani 1 1 d . . .
H47A H 0.8036 -0.0807 0.1855 0.028 Uiso 1 1 calc R . .
H47B H 0.8721 0.0115 0.1724 0.028 Uiso 1 1 calc R . .
H47C H 0.7372 -0.0081 0.1460 0.028 Uiso 1 1 calc R . .
C48 C 0.7355(2) 0.2595(2) 0.6364(2) 0.0126(6) Uani 1 1 d . . .
C49 C 0.7213(3) 0.3249(2) 0.7350(2) 0.0228(7) Uani 1 1 d . . .
H49A H 0.7146 0.2871 0.7786 0.034 Uiso 1 1 calc R . .
H49B H 0.6530 0.3554 0.7294 0.034 Uiso 1 1 calc R . .
H49C H 0.7873 0.3745 0.7606 0.034 Uiso 1 1 calc R . .
C1S C 1.0488(3) 0.1941(3) 1.2049(3) 0.0358(9) Uani 1 1 d . . .
H1SA H 1.0201 0.2528 1.2057 0.043 Uiso 1 1 d R A .
H1SB H 1.0109 0.1680 1.2469 0.043 Uiso 1 1 d R . .
Cl1 Cl 1.19440(7) 0.21941(6) 1.24804(6) 0.02646(18) Uani 1 1 d . A .
Cl2 Cl 1.01871(18) 0.11115(14) 1.0878(2) 0.0324(4) Uani 0.85 1 d P A 1
Cl2' Cl 1.0012(14) 0.1473(11) 1.0857(13) 0.074(5) Uani 0.15 1 d P A 2

loop_
_atom_site_aniso_label
_atom_site_aniso_U_11
_atom_site_aniso_U_22
_atom_site_aniso_U_33
_atom_site_aniso_U_23
_atom_site_aniso_U_13
_atom_site_aniso_U_12
Ni1 0.00904(17) 0.01003(18) 0.0104(2) 0.00419(15) 0.00048(14) -0.00021(13)
Ni2 0.00880(17) 0.00965(18) 0.0112(2) 0.00373(15) 0.00023(14) -0.00027(13)
O1 0.0095(9) 0.0108(10) 0.0099(10) 0.0027(8) -0.0007(8) -0.0013(7)
O2 0.0100(9) 0.0106(10) 0.0110(10) 0.0043(8) -0.0001(8) -0.0015(7)
O3 0.0118(9) 0.0126(10) 0.0120(10) 0.0043(8) 0.0011(8) 0.0014(8)
O4 0.0140(10) 0.0115(10) 0.0137(11) 0.0046(9) 0.0017(8) -0.0002(8)
O5 0.0121(9) 0.0124(10) 0.0127(11) 0.0025(8) 0.0017(8) -0.0009(8)
O6 0.0139(9) 0.0126(10) 0.0124(11) 0.0038(9) 0.0024(8) 0.0010(8)
N1 0.0117(11) 0.0122(12) 0.0088(12) 0.0037(10) -0.0015(9) -0.0001(9)
N2 0.0090(11) 0.0113(12) 0.0119(12) 0.0024(10) 0.0002(9) -0.0001(9)
N3 0.0133(11) 0.0112(12) 0.0153(13) 0.0041(10) 0.0017(10) -0.0028(9)
N4 0.0086(11) 0.0119(12) 0.0112(12) 0.0032(10) -0.0006(9) -0.0008(9)
N5 0.0096(11) 0.0114(12) 0.0107(12) 0.0035(10) -0.0005(9) 0.0015(9)
N6 0.0127(11) 0.0136(12) 0.0174(14) 0.0061(11) -0.0002(10) 0.0022(10)
N7 0.0121(11) 0.0089(11) 0.0112(12) 0.0029(10) 0.0023(10) 0.0008(9)
N8 0.0097(11) 0.0106(11) 0.0112(12) 0.0041(10) 0.0025(9) 0.0020(9)
C1 0.0062(12) 0.0128(14) 0.0121(15) 0.0028(12) 0.0020(11) 0.0009(11)
C2 0.0121(13) 0.0108(13) 0.0086(14) 0.0010(11) 0.0007(11) 0.0009(11)
C3 0.0129(13) 0.0078(13) 0.0132(15) -0.0002(12) 0.0038(11) 0.0013(11)
C4 0.0132(13) 0.0104(13) 0.0103(14) 0.0003(12) 0.0019(11) 0.0032(11)
C5 0.0109(13) 0.0147(14) 0.0107(15) 0.0047(12) -0.0004(11) 0.0008(11)
C6 0.0119(13) 0.0129(14) 0.0109(15) 0.0014(12) 0.0025(11) -0.0004(11)
C7 0.0121(13) 0.0137(14) 0.0153(15) 0.0065(12) 0.0012(12) 0.0039(11)
C8 0.0121(13) 0.0112(14) 0.0147(15) 0.0064(12) 0.0017(11) -0.0013(11)
C9 0.0148(13) 0.0102(14) 0.0140(15) 0.0021(12) 0.0044(12) 0.0018(11)
C10 0.0135(13) 0.0108(13) 0.0128(15) 0.0056(12) 0.0026(11) 0.0033(11)
C11 0.0125(13) 0.0099(13) 0.0140(15) 0.0028(12) 0.0046(12) -0.0005(11)
C12 0.0110(13) 0.0091(13) 0.0103(14) 0.0017(11) 0.0027(11) 0.0008(10)
C13 0.0106(13) 0.0105(13) 0.0126(15) 0.0034(12) 0.0016(11) -0.0011(11)
C14 0.0128(13) 0.0130(14) 0.0106(15) 0.0021(12) 0.0019(11) -0.0002(11)
C15 0.0131(13) 0.0121(14) 0.0108(15) 0.0045(12) 0.0020(11) 0.0018(11)
C16 0.0111(13) 0.0096(13) 0.0121(15) 0.0021(12) 0.0026(11) -0.0007(11)
C17 0.0090(12) 0.0119(14) 0.0108(14) 0.0018(12) 0.0049(11) 0.0022(11)
C18 0.0150(13) 0.0102(13) 0.0128(15) 0.0034(12) 0.0052(12) 0.0033(11)
C19 0.0146(14) 0.0149(15) 0.0167(16) 0.0047(13) 0.0026(12) 0.0021(11)
C20 0.0220(15) 0.0181(15) 0.0156(16) 0.0089(13) 0.0026(13) 0.0076(12)
C21 0.0217(15) 0.0178(15) 0.0217(17) 0.0127(14) 0.0088(13) 0.0045(12)
C22 0.0156(14) 0.0152(15) 0.0187(16) 0.0074(13) 0.0019(12) 0.0000(12)
C23 0.0139(13) 0.0110(14) 0.0119(15) 0.0034(12) 0.0019(11) 0.0020(11)
C24 0.0115(13) 0.0143(14) 0.0122(15) 0.0018(12) -0.0046(11) -0.0022(11)
C25 0.0139(14) 0.0231(17) 0.0200(17) 0.0014(14) -0.0002(13) 0.0020(12)
C26 0.0180(15) 0.0182(16) 0.0179(17) 0.0061(13) -0.0031(13) -0.0025(12)
C27 0.0174(14) 0.0166(15) 0.0157(16) 0.0057(13) -0.0016(12) -0.0005(12)
C28 0.0309(18) 0.0231(17) 0.0165(17) 0.0044(14) 0.0046(14) 0.0024(14)
C29 0.062(3) 0.031(2) 0.031(2) -0.0061(18) 0.020(2) -0.0015(19)
C30 0.032(2) 0.060(3) 0.036(2) 0.002(2) 0.0149(18) 0.0136(19)
C31 0.087(3) 0.055(3) 0.040(3) 0.028(2) 0.037(2) 0.025(2)
C32 0.0123(13) 0.0171(15) 0.0119(15) 0.0050(12) 0.0002(11) -0.0022(11)
C33 0.0138(14) 0.0271(17) 0.0141(16) 0.0034(14) -0.0001(12) -0.0018(12)
C34 0.0176(15) 0.0189(16) 0.0153(16) 0.0036(13) -0.0032(12) -0.0034(12)
C35 0.0147(14) 0.0157(15) 0.0150(16) 0.0037(13) -0.0017(12) -0.0052(12)
C36 0.0200(15) 0.0164(15) 0.0143(16) 0.0021(13) 0.0014(13) -0.0012(12)
C37 0.0349(19) 0.035(2) 0.0147(17) 0.0036(15) 0.0089(15) 0.0036(16)
C38 0.0196(16) 0.0227(17) 0.0270(19) 0.0051(15) 0.0084(14) 0.0023(13)
C39 0.0334(19) 0.0175(17) 0.032(2) 0.0005(15) 0.0095(16) 0.0001(14)
C40 0.0126(13) 0.0133(14) 0.0110(15) 0.0045(12) 0.0030(11) 0.0020(11)
C41 0.0144(14) 0.0149(15) 0.0143(15) 0.0042(13) 0.0029(12) -0.0006(11)
C42 0.0228(15) 0.0141(15) 0.0161(16) 0.0041(13) 0.0056(13) -0.0012(12)
C43 0.0242(16) 0.0165(15) 0.0247(18) 0.0091(14) 0.0106(14) 0.0081(13)
C44 0.0137(14) 0.0190(16) 0.0240(18) 0.0103(14) 0.0024(13) 0.0059(12)
C45 0.0132(13) 0.0157(15) 0.0136(15) 0.0057(12) 0.0028(12) 0.0024(11)
C46 0.0058(12) 0.0146(14) 0.0149(15) 0.0046(12) 0.0007(11) -0.0005(10)
C47 0.0250(16) 0.0186(16) 0.0131(16) 0.0050(13) 0.0033(13) 0.0047(13)
C48 0.0105(13) 0.0128(14) 0.0129(15) 0.0037(12) -0.0011(11) -0.0007(11)
C49 0.0372(18) 0.0140(15) 0.0151(17) 0.0013(13) 0.0067(14) 0.0008(14)
C1S 0.0218(17) 0.045(2) 0.038(2) 0.0077(19) 0.0054(16) 0.0118(16)
Cl1 0.0267(4) 0.0240(4) 0.0273(5) 0.0088(4) -0.0013(3) 0.0017(3)
Cl2 0.0200(6) 0.0371(9) 0.0337(8) 0.0066(7) -0.0023(5) -0.0027(6)
Cl2' 0.068(9) 0.097(12) 0.039(6) 0.015(9) -0.012(6) -0.039(8)

loop_
_atom_type_symbol
_atom_type_description
_atom_type_scat_dispersion_real
_atom_type_scat_dispersion_imag
_atom_type_scat_source
C C 0.0033 0.0016 'International Tables Vol C Tables 4.2.6.8 and 6.1.1.4'
H H 0.0000 0.0000 'International Tables Vol C Tables 4.2.6.8 and 6.1.1.4'
N N 0.0061 0.0033 'International Tables Vol C Tables 4.2.6.8 and 6.1.1.4'
O O 0.0106 0.0060 'International Tables Vol C Tables 4.2.6.8 and 6.1.1.4'
Ni Ni 0.3393 1.1124 'International Tables Vol C Tables 4.2.6.8 and 6.1.1.4'
Cl Cl 0.1484 0.1585 'International Tables Vol C Tables 4.2.6.8 and 6.1.1.4'

loop_
_geom_angle_atom_site_label_1
_geom_angle_atom_site_label_2
_geom_angle_atom_site_label_3
_geom_angle
O1 Ni1 N8 171.00(8)
O1 Ni1 O2 91.37(7)
N8 Ni1 O2 87.50(8)
O1 Ni1 N7 87.72(8)
N8 Ni1 N7 94.68(9)
O2 Ni1 N7 171.61(8)
O1 Ni1 O3 81.64(7)
N8 Ni1 O3 89.36(8)
O2 Ni1 O3 84.54(7)
N7 Ni1 O3 103.56(8)
O1 Ni1 O5 83.06(7)
N8 Ni1 O5 105.52(8)
O2 Ni1 O5 80.17(7)
N7 Ni1 O5 91.44(8)
O3 Ni1 O5 158.04(7)
O1 Ni1 Ni2 45.53(5)
N8 Ni1 Ni2 132.55(6)
O2 Ni1 Ni2 45.85(5)
N7 Ni1 Ni2 132.75(6)
O3 Ni1 Ni2 79.56(5)
O5 Ni1 Ni2 78.48(5)
O1 Ni2 O2 91.62(7)
O1 Ni2 O4 85.78(8)
O2 Ni2 O4 87.84(7)
O1 Ni2 O6 87.42(7)
O2 Ni2 O6 86.45(7)
O4 Ni2 O6 170.99(7)
O1 Ni2 N1 81.92(8)
O2 Ni2 N1 173.53(8)
O4 Ni2 N1 91.44(8)
O6 Ni2 N1 93.45(8)
O1 Ni2 N4 175.25(8)
O2 Ni2 N4 83.69(8)
O4 Ni2 N4 93.28(8)
O6 Ni2 N4 93.01(8)
N1 Ni2 N4 102.77(8)
O1 Ni2 Ni1 45.80(5)
O2 Ni2 Ni1 45.82(5)
O4 Ni2 Ni1 84.89(5)
O6 Ni2 Ni1 86.13(5)
N1 Ni2 Ni1 127.71(6)
N4 Ni2 Ni1 129.50(6)
C1 O1 Ni2 125.28(16)
C1 O1 Ni1 125.15(16)
Ni2 O1 Ni1 88.68(7)
C17 O2 Ni2 122.62(16)
C17 O2 Ni1 123.00(16)
Ni2 O2 Ni1 88.33(7)
C46 O3 Ni1 125.24(18)
C46 O4 Ni2 123.00(18)
C48 O5 Ni1 125.89(18)
C48 O6 Ni2 121.98(18)
N2 N1 C18 103.8(2)
N2 N1 Ni2 125.70(17)
C18 N1 Ni2 130.05(18)
N3 N2 N1 115.1(2)
N3 N2 C2 119.9(2)
N1 N2 C2 124.6(2)
N2 N3 C23 104.1(2)
N5 N4 C40 103.4(2)
N5 N4 Ni2 122.74(17)
C40 N4 Ni2 132.71(18)
N6 N5 N4 115.9(2)
N6 N5 C16 119.0(2)
N4 N5 C16 125.0(2)
N5 N6 C45 103.6(2)
C7 N7 C10 112.6(2)
C7 N7 Ni1 121.45(19)
C10 N7 Ni1 125.13(17)
C11 N8 C8 116.3(2)
C11 N8 Ni1 122.72(18)
C8 N8 Ni1 119.84(16)
O1 C1 C2 123.1(2)
O1 C1 C6 121.4(2)
C2 C1 C6 115.2(2)
C3 C2 C1 122.8(2)
C3 C2 N2 117.4(2)
C1 C2 N2 119.1(2)
C4 C3 C2 121.1(2)
C4 C3 H3B 119.5
C2 C3 H3B 119.5
C5 C4 C3 116.7(2)
C5 C4 C24 118.9(2)
C3 C4 C24 123.8(2)
C6 C5 C4 122.9(3)
C6 C5 H5A 118.5
C4 C5 H5A 118.5
C5 C6 C1 121.2(2)
C5 C6 C7 115.7(2)
C1 C6 C7 122.7(2)
N7 C7 C6 128.8(3)
N7 C7 H7A 115.6
C6 C7 H7A 115.6
N8 C8 C9 110.5(2)
N8 C8 H8A 109.5
C9 C8 H8A 109.5
N8 C8 H8B 109.5
C9 C8 H8B 109.5
H8A C8 H8B 108.1
C10 C9 C8 112.6(2)
C10 C9 H9A 109.1
C8 C9 H9A 109.1
C10 C9 H9B 109.1
C8 C9 H9B 109.1
H9A C9 H9B 107.8
N7 C10 C9 113.5(2)
N7 C10 H10A 108.9
C9 C10 H10A 108.9
N7 C10 H10B 108.9
C9 C10 H10B 108.9
H10A C10 H10B 107.7
N8 C11 C12 126.8(2)
N8 C11 H11A 116.6
C12 C11 H11A 116.6
C13 C12 C17 119.9(2)
C13 C12 C11 116.4(2)
C17 C12 C11 123.5(2)
C14 C13 C12 123.5(2)
C14 C13 H13A 118.3
C12 C13 H13A 118.3
C13 C14 C15 116.3(3)
C13 C14 C32 121.2(2)
C15 C14 C32 122.3(2)
C14 C15 C16 121.1(3)
C14 C15 H15A 119.4
C16 C15 H15A 119.4
C15 C16 C17 122.7(2)
C15 C16 N5 116.7(2)
C17 C16 N5 120.1(2)
O2 C17 C16 122.1(2)
O2 C17 C12 121.4(2)
C16 C17 C12 116.3(2)
N1 C18 C23 108.1(2)
N1 C18 C19 129.9(2)
C23 C18 C19 121.8(2)
C20 C19 C18 116.0(3)
C20 C19 H19A 122.0
C18 C19 H19A 122.0
C19 C20 C21 122.2(3)
C19 C20 H20A 118.9
C21 C20 H20A 118.9
C22 C21 C20 122.4(3)
C22 C21 H21A 118.8
C20 C21 H21A 118.8
C21 C22 C23 115.9(3)
C21 C22 H22A 122.0
C23 C22 H22A 122.0
N3 C23 C18 109.0(2)
N3 C23 C22 129.5(3)
C18 C23 C22 121.5(3)
C26 C24 C4 112.0(2)
C26 C24 C27 111.7(2)
C4 C24 C27 113.3(2)
C26 C24 C25 107.2(2)
C4 C24 C25 106.1(2)
C27 C24 C25 105.9(2)
C24 C25 H25A 109.5
C24 C25 H25B 109.5
H25A C25 H25B 109.5
C24 C25 H25C 109.5
H25A C25 H25C 109.5
H25B C25 H25C 109.5
C24 C26 H26A 109.5
C24 C26 H26B 109.5
H26A C26 H26B 109.5
C24 C26 H26C 109.5
H26A C26 H26C 109.5
H26B C26 H26C 109.5
C24 C27 C28 124.4(2)
C24 C27 H27A 106.2
C28 C27 H27A 106.2
C24 C27 H27B 106.2
C28 C27 H27B 106.2
H27A C27 H27B 106.4
C31 C28 C30 109.0(3)
C31 C28 C29 107.1(3)
C30 C28 C29 107.9(3)
C31 C28 C27 106.3(3)
C30 C28 C27 113.4(3)
C29 C28 C27 112.9(3)
C28 C29 H29A 109.5
C28 C29 H29B 109.5
H29A C29 H29B 109.5
C28 C29 H29C 109.5
H29A C29 H29C 109.5
H29B C29 H29C 109.5
C28 C30 H30A 109.5
C28 C30 H30B 109.5
H30A C30 H30B 109.5
C28 C30 H30C 109.5
H30A C30 H30C 109.5
H30B C30 H30C 109.5
C28 C31 H31A 109.5
C28 C31 H31B 109.5
H31A C31 H31B 109.5
C28 C31 H31C 109.5
H31A C31 H31C 109.5
H31B C31 H31C 109.5
C14 C32 C34 111.3(2)
C14 C32 C35 112.9(2)
C34 C32 C35 111.5(2)
C14 C32 C33 106.9(2)
C34 C32 C33 107.5(2)
C35 C32 C33 106.4(2)
C32 C33 H33A 109.5
C32 C33 H33B 109.5
H33A C33 H33B 109.5
C32 C33 H33C 109.5
H33A C33 H33C 109.5
H33B C33 H33C 109.5
C32 C34 H34A 109.5
C32 C34 H34B 109.5
H34A C34 H34B 109.5
C32 C34 H34C 109.5
H34A C34 H34C 109.5
H34B C34 H34C 109.5
C32 C35 C36 123.7(2)
C32 C35 H35A 106.4
C36 C35 H35A 106.4
C32 C35 H35B 106.4
C36 C35 H35B 106.4
H35A C35 H35B 106.5
C38 C36 C39 108.7(3)
C38 C36 C37 109.9(2)
C39 C36 C37 107.3(3)
C38 C36 C35 112.4(2)
C39 C36 C35 106.1(2)
C37 C36 C35 112.2(2)
C36 C37 H37A 109.5
C36 C37 H37B 109.5
H37A C37 H37B 109.5
C36 C37 H37C 109.5
H37A C37 H37C 109.5
H37B C37 H37C 109.5
C36 C38 H38A 109.5
C36 C38 H38B 109.5
H38A C38 H38B 109.5
C36 C38 H38C 109.5
H38A C38 H38C 109.5
H38B C38 H38C 109.5
C36 C39 H39A 109.5
C36 C39 H39B 109.5
H39A C39 H39B 109.5
C36 C39 H39C 109.5
H39A C39 H39C 109.5
H39B C39 H39C 109.5
N4 C40 C41 130.8(3)
N4 C40 C45 108.0(2)
C41 C40 C45 121.1(3)
C42 C41 C40 117.0(3)
C42 C41 H41A 121.5
C40 C41 H41A 121.5
C41 C42 C43 122.2(3)
C41 C42 H42A 118.9
C43 C42 H42A 118.9
C44 C43 C42 121.4(3)
C44 C43 H43A 119.3
C42 C43 H43A 119.3
C43 C44 C45 117.1(3)
C43 C44 H44A 121.5
C45 C44 H44A 121.5
N6 C45 C40 109.1(2)
N6 C45 C44 129.6(3)
C40 C45 C44 121.2(3)
O3 C46 O4 127.2(3)
O3 C46 C47 117.3(2)
O4 C46 C47 115.5(2)
C46 C47 H47A 109.5
C46 C47 H47B 109.5
H47A C47 H47B 109.5
C46 C47 H47C 109.5
H47A C47 H47C 109.5
H47B C47 H47C 109.5
O5 C48 O6 127.5(3)
O5 C48 C49 117.0(2)
O6 C48 C49 115.5(2)
C48 C49 H49A 109.5
C48 C49 H49B 109.5
H49A C49 H49B 109.5
C48 C49 H49C 109.5
H49A C49 H49C 109.5
H49B C49 H49C 109.5
Cl2' C1S Cl2 19.9(5)
Cl2' C1S Cl1 120.7(6)
Cl2 C1S Cl1 112.2(2)
Cl2' C1S H1SA 89.9
Cl2 C1S H1SA 109.8
Cl1 C1S H1SA 109.0
Cl2' C1S H1SB 117.3
Cl2 C1S H1SB 108.6
Cl1 C1S H1SB 109.2
H1SA C1S H1SB 108.0

loop_
_geom_bond_atom_site_label_1
_geom_bond_atom_site_label_2
_geom_bond_distance
Ni1 O1 2.0328(17)
Ni1 N8 2.035(2)
Ni1 O2 2.0340(18)
Ni1 N7 2.046(2)
Ni1 O3 2.1291(19)
Ni1 O5 2.1584(19)
Ni1 Ni2 2.8348(5)
Ni2 O1 2.0233(18)
Ni2 O2 2.0347(17)
Ni2 O4 2.036(2)
Ni2 O6 2.0393(19)
Ni2 N1 2.077(2)
Ni2 N4 2.086(2)
O1 C1 1.308(3)
O2 C17 1.319(3)
O3 C46 1.261(3)
O4 C46 1.272(3)
O5 C48 1.257(3)
O6 C48 1.272(3)
N1 N2 1.347(3)
N1 C18 1.357(3)
N2 N3 1.334(3)
N2 C2 1.431(3)
N3 C23 1.346(3)
N4 N5 1.348(3)
N4 C40 1.357(3)
N5 N6 1.330(3)
N5 C16 1.433(3)
N6 C45 1.349(3)
N7 C7 1.277(3)
N7 C10 1.489(3)
N8 C11 1.281(3)
N8 C8 1.472(3)
C1 C2 1.413(4)
C1 C6 1.415(4)
C2 C3 1.396(4)
C3 C4 1.391(4)
C3 H3B 0.9500
C4 C5 1.392(4)
C4 C24 1.545(4)
C5 C6 1.389(4)
C5 H5A 0.9500
C6 C7 1.458(4)
C7 H7A 0.9500
C8 C9 1.524(4)
C8 H8A 0.9900
C8 H8B 0.9900
C9 C10 1.512(4)
C9 H9A 0.9900
C9 H9B 0.9900
C10 H10A 0.9900
C10 H10B 0.9900
C11 C12 1.450(4)
C11 H11A 0.9500
C12 C13 1.401(4)
C12 C17 1.416(4)
C13 C14 1.389(4)
C13 H13A 0.9500
C14 C15 1.393(4)
C14 C32 1.533(4)
C15 C16 1.398(4)
C15 H15A 0.9500
C16 C17 1.396(4)
C18 C23 1.403(4)
C18 C19 1.408(4)
C19 C20 1.378(4)
C19 H19A 0.9500
C20 C21 1.421(4)
C20 H20A 0.9500
C21 C22 1.368(4)
C21 H21A 0.9500
C22 C23 1.421(4)
C22 H22A 0.9500
C24 C26 1.524(4)
C24 C27 1.547(4)
C24 C25 1.545(4)
C25 H25A 0.9800
C25 H25B 0.9800
C25 H25C 0.9800
C26 H26A 0.9800
C26 H26B 0.9800
C26 H26C 0.9800
C27 C28 1.544(4)
C27 H27A 0.9900
C27 H27B 0.9900
C28 C31 1.521(5)
C28 C30 1.527(5)
C28 C29 1.532(5)
C29 H29A 0.9800
C29 H29B 0.9800
C29 H29C 0.9800
C30 H30A 0.9800
C30 H30B 0.9800
C30 H30C 0.9800
C31 H31A 0.9800
C31 H31B 0.9800
C31 H31C 0.9800
C32 C34 1.529(4)
C32 C35 1.549(4)
C32 C33 1.549(4)
C33 H33A 0.9800
C33 H33B 0.9800
C33 H33C 0.9800
C34 H34A 0.9800
C34 H34B 0.9800
C34 H34C 0.9800
C35 C36 1.549(4)
C35 H35A 0.9900
C35 H35B 0.9900
C36 C38 1.525(4)
C36 C39 1.532(4)
C36 C37 1.539(4)
C37 H37A 0.9800
C37 H37B 0.9800
C37 H37C 0.9800
C38 H38A 0.9800
C38 H38B 0.9800
C38 H38C 0.9800
C39 H39A 0.9800
C39 H39B 0.9800
C39 H39C 0.9800
C40 C41 1.407(4)
C40 C45 1.408(4)
C41 C42 1.362(4)
C41 H41A 0.9500
C42 C43 1.433(4)
C42 H42A 0.9500
C43 C44 1.363(4)
C43 H43A 0.9500
C44 C45 1.415(4)
C44 H44A 0.9500
C46 C47 1.513(4)
C47 H47A 0.9800
C47 H47B 0.9800
C47 H47C 0.9800
C48 C49 1.518(4)
C49 H49A 0.9800
C49 H49B 0.9800
C49 H49C 0.9800
C1S Cl2' 1.687(18)
C1S Cl2 1.757(4)
C1S Cl1 1.755(3)
C1S H1SA 0.9600
C1S H1SB 0.9601

loop_
_geom_torsion_atom_site_label_1
_geom_torsion_atom_site_label_2
_geom_torsion_atom_site_label_3
_geom_torsion_atom_site_label_4
_geom_torsion
N8 Ni1 Ni2 O1 -167.86(11)
O2 Ni1 Ni2 O1 178.98(11)
N7 Ni1 Ni2 O1 10.38(11)
O3 Ni1 Ni2 O1 -88.50(9)
O5 Ni1 Ni2 O1 91.56(9)
O1 Ni1 Ni2 O2 -178.98(11)
N8 Ni1 Ni2 O2 13.16(11)
N7 Ni1 Ni2 O2 -168.59(12)
O3 Ni1 Ni2 O2 92.52(9)
O5 Ni1 Ni2 O2 -87.42(9)
O1 Ni1 Ni2 O4 89.08(9)
N8 Ni1 Ni2 O4 -78.78(10)
O2 Ni1 Ni2 O4 -91.94(9)
N7 Ni1 Ni2 O4 99.46(10)
O3 Ni1 Ni2 O4 0.58(7)
O5 Ni1 Ni2 O4 -179.36(7)
O1 Ni1 Ni2 O6 -90.16(9)
N8 Ni1 Ni2 O6 101.98(10)
O2 Ni1 Ni2 O6 88.81(9)
N7 Ni1 Ni2 O6 -79.78(10)
O3 Ni1 Ni2 O6 -178.66(7)
O5 Ni1 Ni2 O6 1.40(7)
O1 Ni1 Ni2 N1 1.21(11)
N8 Ni1 Ni2 N1 -166.65(12)
O2 Ni1 Ni2 N1 -179.82(11)
N7 Ni1 Ni2 N1 11.59(12)
O3 Ni1 Ni2 N1 -87.29(9)
O5 Ni1 Ni2 N1 92.77(10)
O1 Ni1 Ni2 N4 179.12(11)
N8 Ni1 Ni2 N4 11.26(12)
O2 Ni1 Ni2 N4 -1.90(11)
N7 Ni1 Ni2 N4 -170.50(12)
O3 Ni1 Ni2 N4 90.62(10)
O5 Ni1 Ni2 N4 -89.32(10)
O2 Ni2 O1 C1 -132.83(19)
O4 Ni2 O1 C1 139.46(19)
O6 Ni2 O1 C1 -46.46(19)
N1 Ni2 O1 C1 47.40(19)
N4 Ni2 O1 C1 -141.8(10)
Ni1 Ni2 O1 C1 -133.6(2)
O2 Ni2 O1 Ni1 0.73(8)
O4 Ni2 O1 Ni1 -86.98(7)
O6 Ni2 O1 Ni1 87.11(7)
N1 Ni2 O1 Ni1 -179.03(9)
N4 Ni2 O1 Ni1 -8.2(11)
N8 Ni1 O1 C1 -144.5(5)
O2 Ni1 O1 C1 132.9(2)
N7 Ni1 O1 C1 -38.7(2)
O3 Ni1 O1 C1 -142.8(2)
O5 Ni1 O1 C1 53.0(2)
Ni2 Ni1 O1 C1 133.7(2)
N8 Ni1 O1 Ni2 81.9(5)
O2 Ni1 O1 Ni2 -0.73(8)
N7 Ni1 O1 Ni2 -172.39(8)
O3 Ni1 O1 Ni2 83.54(7)
O5 Ni1 O1 Ni2 -80.65(7)
O1 Ni2 O2 C17 -129.66(19)
O4 Ni2 O2 C17 -43.94(19)
O6 Ni2 O2 C17 143.03(19)
N1 Ni2 O2 C17 -127.6(7)
N4 Ni2 O2 C17 49.60(19)
Ni1 Ni2 O2 C17 -128.9(2)
O1 Ni2 O2 Ni1 -0.73(8)
O4 Ni2 O2 Ni1 84.98(7)
O6 Ni2 O2 Ni1 -88.05(7)
N1 Ni2 O2 Ni1 1.3(8)
N4 Ni2 O2 Ni1 178.52(9)
O1 Ni1 O2 C17 129.34(19)
N8 Ni1 O2 C17 -41.72(19)
N7 Ni1 O2 C17 -147.0(5)
O3 Ni1 O2 C17 47.87(18)
O5 Ni1 O2 C17 -147.94(19)
Ni2 Ni1 O2 C17 128.6(2)
O1 Ni1 O2 Ni2 0.73(8)
N8 Ni1 O2 Ni2 -170.33(8)
N7 Ni1 O2 Ni2 84.4(5)
O3 Ni1 O2 Ni2 -80.74(7)
O5 Ni1 O2 Ni2 83.44(7)
O1 Ni1 O3 C46 -48.8(2)
N8 Ni1 O3 C46 130.9(2)
O2 Ni1 O3 C46 43.4(2)
N7 Ni1 O3 C46 -134.4(2)
O5 Ni1 O3 C46 -2.5(3)
Ni2 Ni1 O3 C46 -2.67(19)
O1 Ni2 O4 C46 47.1(2)
O2 Ni2 O4 C46 -44.7(2)
O6 Ni2 O4 C46 6.0(6)
N1 Ni2 O4 C46 128.9(2)
N4 Ni2 O4 C46 -128.2(2)
Ni1 Ni2 O4 C46 1.15(19)
O1 Ni1 O5 C48 43.7(2)
N8 Ni1 O5 C48 -133.5(2)
O2 Ni1 O5 C48 -48.9(2)
N7 Ni1 O5 C48 131.2(2)
O3 Ni1 O5 C48 -2.4(3)
Ni2 Ni1 O5 C48 -2.3(2)
O1 Ni2 O6 C48 -47.12(19)
O2 Ni2 O6 C48 44.66(19)
O4 Ni2 O6 C48 -6.1(6)
N1 Ni2 O6 C48 -128.9(2)
N4 Ni2 O6 C48 128.1(2)
Ni1 Ni2 O6 C48 -1.26(19)
O1 Ni2 N1 N2 -28.7(2)
O2 Ni2 N1 N2 -30.8(9)
O4 Ni2 N1 N2 -114.3(2)
O6 Ni2 N1 N2 58.2(2)
N4 Ni2 N1 N2 152.0(2)
Ni1 Ni2 N1 N2 -29.6(2)
O1 Ni2 N1 C18 142.0(2)
O2 Ni2 N1 C18 140.0(7)
O4 Ni2 N1 C18 56.5(2)
O6 Ni2 N1 C18 -131.1(2)
N4 Ni2 N1 C18 -37.2(3)
Ni1 Ni2 N1 C18 141.2(2)
C18 N1 N2 N3 1.2(3)
Ni2 N1 N2 N3 173.96(18)
C18 N1 N2 C2 -171.1(2)
Ni2 N1 N2 C2 1.6(4)
N1 N2 N3 C23 -0.4(3)
C2 N2 N3 C23 172.3(2)
O1 Ni2 N4 N5 -16.7(11)
O2 Ni2 N4 N5 -25.68(19)
O4 Ni2 N4 N5 61.8(2)
O6 Ni2 N4 N5 -111.8(2)
N1 Ni2 N4 N5 154.00(19)
Ni1 Ni2 N4 N5 -24.3(2)
O1 Ni2 N4 C40 148.7(9)
O2 Ni2 N4 C40 139.7(3)
O4 Ni2 N4 C40 -132.9(2)
O6 Ni2 N4 C40 53.6(2)
N1 Ni2 N4 C40 -40.7(3)
Ni1 Ni2 N4 C40 141.0(2)
C40 N4 N5 N6 0.2(3)
Ni2 N4 N5 N6 169.16(17)
C40 N4 N5 C16 -175.5(2)
Ni2 N4 N5 C16 -6.6(3)
N4 N5 N6 C45 0.4(3)
C16 N5 N6 C45 176.4(2)
O1 Ni1 N7 C7 28.3(2)
N8 Ni1 N7 C7 -160.4(2)
O2 Ni1 N7 C7 -55.6(6)
O3 Ni1 N7 C7 109.2(2)
O5 Ni1 N7 C7 -54.7(2)
Ni2 Ni1 N7 C7 20.9(3)
O1 Ni1 N7 C10 -162.9(2)
N8 Ni1 N7 C10 8.4(2)
O2 Ni1 N7 C10 113.2(5)
O3 Ni1 N7 C10 -82.1(2)
O5 Ni1 N7 C10 114.1(2)
Ni2 Ni1 N7 C10 -170.32(16)
O1 Ni1 N8 C11 -53.3(6)
O2 Ni1 N8 C11 29.7(2)
N7 Ni1 N8 C11 -158.4(2)
O3 Ni1 N8 C11 -54.9(2)
O5 Ni1 N8 C11 108.7(2)
Ni2 Ni1 N8 C11 20.3(3)
O1 Ni1 N8 C8 113.9(5)
O2 Ni1 N8 C8 -163.13(19)
N7 Ni1 N8 C8 8.7(2)
O3 Ni1 N8 C8 112.31(19)
O5 Ni1 N8 C8 -84.1(2)
Ni2 Ni1 N8 C8 -172.55(15)
Ni2 O1 C1 C2 -38.6(3)
Ni1 O1 C1 C2 -156.2(2)
Ni2 O1 C1 C6 146.8(2)
Ni1 O1 C1 C6 29.2(3)
O1 C1 C2 C3 -176.0(2)
C6 C1 C2 C3 -1.0(4)
O1 C1 C2 N2 -6.3(4)
C6 C1 C2 N2 168.7(2)
N3 N2 C2 C3 23.1(4)
N1 N2 C2 C3 -164.9(2)
N3 N2 C2 C1 -147.2(2)
N1 N2 C2 C1 24.8(4)
C1 C2 C3 C4 0.8(4)
N2 C2 C3 C4 -169.1(2)
C2 C3 C4 C5 1.0(4)
C2 C3 C4 C24 171.9(3)
C3 C4 C5 C6 -2.6(4)
C24 C4 C5 C6 -174.0(3)
C4 C5 C6 C1 2.5(4)
C4 C5 C6 C7 175.3(3)
O1 C1 C6 C5 174.5(2)
C2 C1 C6 C5 -0.6(4)
O1 C1 C6 C7 2.2(4)
C2 C1 C6 C7 -172.8(2)
C10 N7 C7 C6 178.7(3)
Ni1 N7 C7 C6 -11.2(4)
C5 C6 C7 N7 175.6(3)
C1 C6 C7 N7 -11.7(5)
C11 N8 C8 C9 119.2(3)
Ni1 N8 C8 C9 -48.8(3)
N8 C8 C9 C10 81.1(3)
C7 N7 C10 C9 -175.0(2)
Ni1 N7 C10 C9 15.3(3)
C8 C9 C10 N7 -61.3(3)
C8 N8 C11 C12 -177.3(3)
Ni1 N8 C11 C12 -9.7(4)
N8 C11 C12 C13 170.7(3)
N8 C11 C12 C17 -14.3(4)
C17 C12 C13 C14 2.8(4)
C11 C12 C13 C14 178.0(3)
C12 C13 C14 C15 -4.5(4)
C12 C13 C14 C32 -179.7(2)
C13 C14 C15 C16 1.7(4)
C32 C14 C15 C16 176.9(2)
C14 C15 C16 C17 2.8(4)
C14 C15 C16 N5 -169.0(2)
N6 N5 C16 C15 29.3(3)
N4 N5 C16 C15 -155.1(2)
N6 N5 C16 C17 -142.7(2)
N4 N5 C16 C17 32.9(4)
Ni2 O2 C17 C16 -41.0(3)
Ni1 O2 C17 C16 -153.0(2)
Ni2 O2 C17 C12 144.6(2)
Ni1 O2 C17 C12 32.6(3)
C15 C16 C17 O2 -179.1(2)
N5 C16 C17 O2 -7.6(4)
C15 C16 C17 C12 -4.4(4)
N5 C16 C17 C12 167.1(2)
C13 C12 C17 O2 176.5(2)
C11 C12 C17 O2 1.6(4)
C13 C12 C17 C16 1.7(4)
C11 C12 C17 C16 -173.1(2)
N2 N1 C18 C23 -1.4(3)
Ni2 N1 C18 C23 -173.74(18)
N2 N1 C18 C19 173.7(3)
Ni2 N1 C18 C19 1.4(4)
N1 C18 C19 C20 -175.5(3)
C23 C18 C19 C20 -0.9(4)
C18 C19 C20 C21 -2.1(4)
C19 C20 C21 C22 2.6(5)
C20 C21 C22 C23 0.2(4)
N2 N3 C23 C18 -0.5(3)
N2 N3 C23 C22 -178.4(3)
N1 C18 C23 N3 1.3(3)
C19 C18 C23 N3 -174.3(3)
N1 C18 C23 C22 179.4(3)
C19 C18 C23 C22 3.8(4)
C21 C22 C23 N3 174.4(3)
C21 C22 C23 C18 -3.3(4)
C5 C4 C24 C26 -171.8(2)
C3 C4 C24 C26 17.5(4)
C5 C4 C24 C27 -44.2(3)
C3 C4 C24 C27 145.1(3)
C5 C4 C24 C25 71.5(3)
C3 C4 C24 C25 -99.2(3)
C26 C24 C27 C28 60.3(4)
C4 C24 C27 C28 -67.4(4)
C25 C24 C27 C28 176.7(3)
C24 C27 C28 C31 169.0(3)
C24 C27 C28 C30 49.3(4)
C24 C27 C28 C29 -73.8(4)
C13 C14 C32 C34 -173.0(3)
C15 C14 C32 C34 12.1(4)
C13 C14 C32 C35 -46.7(3)
C15 C14 C32 C35 138.4(3)
C13 C14 C32 C33 69.9(3)
C15 C14 C32 C33 -105.0(3)
C14 C32 C35 C36 -70.2(3)
C34 C32 C35 C36 56.0(3)
C33 C32 C35 C36 172.9(3)
C32 C35 C36 C38 52.0(4)
C32 C35 C36 C39 170.7(3)
C32 C35 C36 C37 -72.5(3)
N5 N4 C40 C41 178.2(3)
Ni2 N4 C40 C41 10.8(5)
N5 N4 C40 C45 -0.7(3)
Ni2 N4 C40 C45 -168.06(19)
N4 C40 C41 C42 -177.5(3)
C45 C40 C41 C42 1.3(4)
C40 C41 C42 C43 -0.5(4)
C41 C42 C43 C44 -1.0(5)
C42 C43 C44 C45 1.7(4)
N5 N6 C45 C40 -0.8(3)
N5 N6 C45 C44 -178.0(3)
N4 C40 C45 N6 1.0(3)
C41 C40 C45 N6 -178.0(3)
N4 C40 C45 C44 178.5(3)
C41 C40 C45 C44 -0.6(4)
C43 C44 C45 N6 176.0(3)
C43 C44 C45 C40 -0.9(4)
Ni1 O3 C46 O4 4.8(4)
Ni1 O3 C46 C47 -175.28(17)
Ni2 O4 C46 O3 -3.8(4)
Ni2 O4 C46 C47 176.24(16)
Ni1 O5 C48 O6 2.2(4)
Ni1 O5 C48 C49 -177.45(18)
Ni2 O6 C48 O5 -0.1(4)
Ni2 O6 C48 C49 179.57(18)
